data_7237278
loop_
_publ_author_name
'Jiang, Zhijie'
'Sun, Lin'
'Yang, Qi'
'Yin, Bing'
'Ke, Hongshan'
'Han, Jing'
'Wei, Qing'
'Xie, Gang'
'Chen, Sanping'

_publ_section_title
;
 Excess axial electrostatic repulsion as a criterion for pentagonal
 bipyramidal DyIII single-ion magnets with high Ueff and TB
;
_journal_issue 15
_journal_name_full 'Journal of Materials Chemistry C'
_journal_page_first 4273
_journal_paper_doi 10.1039/C8TC00353J
_journal_volume 6
_journal_year 2018
_chemical_formula_sum 'C30 H32 Cl Dy N4 O2'
_chemical_formula_weight 678.55
_space_group_IT_number 14
_space_group_name_Hall '-P 2yn'
_space_group_name_H-M_alt 'P 1 21/n 1'
_atom_sites_solution_hydrogens geom
_atom_sites_solution_primary direct
_atom_sites_solution_secondary difmap
_audit_creation_method SHELXL-97
_audit_update_record
;
2017-11-01 deposited with the CCDC.
2018-03-14 downloaded from the CCDC.
;
_cell_angle_alpha 90.00
_cell_angle_beta 92.760(2)
_cell_angle_gamma 90.00
_cell_formula_units_Z 4
_cell_length_a 8.6164(9)
_cell_length_b 18.5966(19)
_cell_length_c 17.2232(17)
_cell_measurement_temperature 296(2)
_cell_volume 2756.6(5)
_computing_structure_refinement 'SHELXL-97 (Sheldrick, 1997)'
_computing_structure_solution 'SHELXS-97 (Sheldrick, 1990)'
_diffrn_ambient_temperature 296(2)
_diffrn_measured_fraction_theta_full 0.997
_diffrn_measured_fraction_theta_max 0.997
_diffrn_radiation_monochromator graphite
_diffrn_radiation_source 'fine-focus sealed tube'
_diffrn_radiation_type MoK\a
_diffrn_radiation_wavelength 0.71073
_diffrn_reflns_av_R_equivalents 0.0335
_diffrn_reflns_av_sigmaI/netI 0.0400
_diffrn_reflns_limit_h_max 10
_diffrn_reflns_limit_h_min -10
_diffrn_reflns_limit_k_max 17
_diffrn_reflns_limit_k_min -22
_diffrn_reflns_limit_l_max 18
_diffrn_reflns_limit_l_min -20
_diffrn_reflns_number 14159
_diffrn_reflns_theta_full 25.50
_diffrn_reflns_theta_max 25.50
_diffrn_reflns_theta_min 1.61
_exptl_absorpt_coefficient_mu 2.842
_exptl_absorpt_correction_T_max 0.4827
_exptl_absorpt_correction_T_min 0.4114
_exptl_crystal_density_diffrn 1.635
_exptl_crystal_density_method 'not measured'
_exptl_crystal_F_000 1356
_exptl_crystal_size_max 0.38
_exptl_crystal_size_mid 0.35
_exptl_crystal_size_min 0.30
_refine_diff_density_max 0.546
_refine_diff_density_min -0.441
_refine_diff_density_rms 0.088
_refine_ls_extinction_method none
_refine_ls_goodness_of_fit_ref 1.047
_refine_ls_hydrogen_treatment mixed
_refine_ls_matrix_type full
_refine_ls_number_parameters 345
_refine_ls_number_reflns 5125
_refine_ls_number_restraints 0
_refine_ls_restrained_S_all 1.047
_refine_ls_R_factor_all 0.0402
_refine_ls_R_factor_gt 0.0285
_refine_ls_shift/su_max 0.003
_refine_ls_shift/su_mean 0.000
_refine_ls_structure_factor_coef Fsqd
_refine_ls_weighting_details 'calc w=1/[\s^2^(Fo^2^)+(0.0249P)^2^+3.0347P] where P=(Fo^2^+2Fc^2^)/3'
_refine_ls_weighting_scheme calc
_refine_ls_wR_factor_gt 0.0605
_refine_ls_wR_factor_ref 0.0701
_reflns_number_gt 4145
_reflns_number_total 5125
_reflns_threshold_expression >2sigma(I)
_cod_data_source_file c8tc00353j2.cif
_cod_data_source_block xb9847_0m
_cod_database_code 7237278

loop_
_symmetry_equiv_pos_as_xyz
'x, y, z'
'-x+1/2, y+1/2, -z+1/2'
'-x, -y, -z'
'x-1/2, -y-1/2, z-1/2'

loop_
_atom_site_label
_atom_site_type_symbol
_atom_site_fract_x
_atom_site_fract_y
_atom_site_fract_z
_atom_site_U_iso_or_equiv
_atom_site_adp_type
_atom_site_occupancy
_atom_site_symmetry_multiplicity
_atom_site_calc_flag
_atom_site_refinement_flags
Dy1 Dy 0.52698(2) 0.273602(11) 0.526165(11) 0.03169(8) Uani 1 1 d .
N4 N 0.3675(4) 0.23522(18) 0.40056(19) 0.0325(8) Uani 1 1 d .
O2 O 0.6457(3) 0.17141(16) 0.51835(16) 0.0399(7) Uani 1 1 d .
C3 C 0.3054(5) 0.1625(2) 0.4154(3) 0.0404(11) Uani 1 1 d .
H3A H 0.3905 0.1284 0.4188 0.048 Uiso 1 1 calc R
H3B H 0.2358 0.1484 0.3721 0.048 Uiso 1 1 calc R
C4 C 0.8168(5) 0.2349(2) 0.4000(3) 0.0377(10) Uani 1 1 d .
H4A H 0.8875 0.2411 0.4450 0.045 Uiso 1 1 calc R
H4B H 0.8745 0.2446 0.3542 0.045 Uiso 1 1 calc R
N2 N 0.6896(4) 0.28934(18) 0.40396(19) 0.0347(8) Uani 1 1 d .
O1 O 0.4181(4) 0.37231(16) 0.48690(17) 0.0420(8) Uani 1 1 d .
N5 N 0.2753(4) 0.2020(2) 0.5484(2) 0.0402(9) Uani 1 1 d .
N1 N 0.7861(4) 0.3400(2) 0.5507(2) 0.0403(9) Uani 1 1 d .
C9 C 0.2323(5) 0.2847(2) 0.3865(2) 0.0369(10) Uani 1 1 d .
H9A H 0.1724 0.2854 0.4327 0.044 Uiso 1 1 calc R
H9B H 0.1661 0.2652 0.3445 0.044 Uiso 1 1 calc R
C11 C 0.2197(5) 0.1601(2) 0.4889(3) 0.0380(10) Uani 1 1 d .
C12 C 0.4638(5) 0.2321(3) 0.3315(2) 0.0416(11) Uani 1 1 d .
H12A H 0.3967 0.2378 0.2850 0.050 Uiso 1 1 calc R
H12B H 0.5117 0.1850 0.3292 0.050 Uiso 1 1 calc R
C13 C 0.7637(5) 0.1573(2) 0.3971(2) 0.0357(10) Uani 1 1 d .
C14 C 0.7959(5) 0.1135(3) 0.3348(3) 0.0435(11) Uani 1 1 d .
H14 H 0.8463 0.1329 0.2931 0.052 Uiso 1 1 calc R
C42 C 0.6875(5) 0.1290(2) 0.4605(2) 0.0356(10) Uani 1 1 d .
C16 C 0.3620(5) 0.4021(2) 0.4205(3) 0.0379(10) Uani 1 1 d .
C18 C 0.0922(6) 0.1166(3) 0.4961(3) 0.0475(12) Uani 1 1 d .
H18 H 0.0588 0.0870 0.4551 0.057 Uiso 1 1 calc R
C19 C 0.8646(6) 0.3445(3) 0.6197(3) 0.0512(13) Uani 1 1 d .
H19 H 0.8208 0.3238 0.6627 0.061 Uiso 1 1 calc R
C21 C 0.8516(5) 0.3691(2) 0.4890(3) 0.0380(10) Uani 1 1 d .
C22 C 0.0141(6) 0.1166(3) 0.5637(3) 0.0581(15) Uani 1 1 d .
H22 H -0.0721 0.0873 0.5692 0.070 Uiso 1 1 calc R
C23 C 0.7548(6) 0.0416(3) 0.3332(3) 0.0482(12) Uani 1 1 d .
C24 C 0.6852(6) 0.0133(3) 0.3975(3) 0.0499(13) Uani 1 1 d .
H24 H 0.6598 -0.0353 0.3983 0.060 Uiso 1 1 calc R
C25 C 0.2220(6) 0.3903(3) 0.2953(3) 0.0460(12) Uani 1 1 d .
H25 H 0.1638 0.3619 0.2602 0.055 Uiso 1 1 calc R
C26 C 0.9933(6) 0.4036(3) 0.4954(3) 0.0508(13) Uani 1 1 d .
H26 H 1.0361 0.4238 0.4520 0.061 Uiso 1 1 calc R
C27 C 0.6530(5) 0.0558(2) 0.4602(3) 0.0421(11) Uani 1 1 d .
H27 H 0.6077 0.0354 0.5029 0.050 Uiso 1 1 calc R
C33 C 0.1983(6) 0.2015(3) 0.6134(3) 0.0526(13) Uani 1 1 d .
H33 H 0.2352 0.2300 0.6547 0.063 Uiso 1 1 calc R
C28 C 1.0716(6) 0.4077(3) 0.5683(4) 0.0633(16) Uani 1 1 d .
H28 H 1.1675 0.4305 0.5741 0.076 Uiso 1 1 calc R
C32 C 0.0663(6) 0.1609(3) 0.6229(3) 0.0581(14) Uani 1 1 d .
H32 H 0.0137 0.1636 0.6688 0.070 Uiso 1 1 calc R
C29 C 1.0054(6) 0.3778(3) 0.6304(3) 0.0576(14) Uani 1 1 d .
H29 H 1.0550 0.3800 0.6795 0.069 Uiso 1 1 calc R
C38 C 0.2734(5) 0.3604(2) 0.3665(2) 0.0364(10) Uani 1 1 d .
C34 C 0.3911(6) 0.4741(3) 0.4007(3) 0.0472(12) Uani 1 1 d .
H34 H 0.4458 0.5037 0.4359 0.057 Uiso 1 1 calc R
C35 C 0.3390(6) 0.5011(3) 0.3295(3) 0.0571(14) Uani 1 1 d .
H35 H 0.3615 0.5487 0.3175 0.069 Uiso 1 1 calc R
C36 C 0.2545(6) 0.4603(3) 0.2752(3) 0.0538(13) Uani 1 1 d .
C37 C 0.2011(8) 0.4907(3) 0.1972(3) 0.081(2) Uani 1 1 d .
H37A H 0.1616 0.4526 0.1642 0.121 Uiso 1 1 calc R
H37B H 0.2871 0.5135 0.1736 0.121 Uiso 1 1 calc R
H37C H 0.1206 0.5255 0.2041 0.121 Uiso 1 1 calc R
C39 C 0.7841(8) -0.0044(3) 0.2632(3) 0.0749(18) Uani 1 1 d .
H39A H 0.7903 0.0258 0.2182 0.112 Uiso 1 1 calc R
H39B H 0.7006 -0.0381 0.2550 0.112 Uiso 1 1 calc R
H39C H 0.8802 -0.0299 0.2718 0.112 Uiso 1 1 calc R
C40 C 0.7632(6) 0.3610(2) 0.4121(3) 0.0428(11) Uani 1 1 d .
H40A H 0.6836 0.3979 0.4074 0.051 Uiso 1 1 calc R
H40B H 0.8336 0.3680 0.3705 0.051 Uiso 1 1 calc R
C41 C 0.5875(5) 0.2878(3) 0.3315(2) 0.0427(12) Uani 1 1 d .
H41A H 0.5391 0.3346 0.3244 0.051 Uiso 1 1 calc R
H41B H 0.6514 0.2793 0.2876 0.051 Uiso 1 1 calc R
Cl1 Cl 0.52035(17) 0.28740(8) 0.67957(7) 0.0610(4) Uani 1 1 d .

loop_
_atom_site_aniso_label
_atom_site_aniso_U_11
_atom_site_aniso_U_22
_atom_site_aniso_U_33
_atom_site_aniso_U_23
_atom_site_aniso_U_13
_atom_site_aniso_U_12
Dy1 0.03304(12) 0.03635(12) 0.02561(11) -0.00073(10) 0.00063(7) -0.00042(10)
N4 0.0330(19) 0.036(2) 0.0289(18) -0.0048(16) 0.0008(14) 0.0000(16)
O2 0.0455(18) 0.0381(17) 0.0362(17) 0.0028(14) 0.0048(14) 0.0025(15)
C3 0.042(3) 0.040(3) 0.039(3) -0.009(2) -0.008(2) -0.003(2)
C4 0.033(2) 0.042(3) 0.039(2) 0.001(2) 0.0049(19) 0.000(2)
N2 0.034(2) 0.038(2) 0.0317(19) 0.0014(16) -0.0018(15) -0.0001(16)
O1 0.0464(19) 0.0430(19) 0.0359(17) -0.0038(14) -0.0052(14) 0.0039(15)
N5 0.037(2) 0.045(2) 0.039(2) 0.0003(18) 0.0041(17) -0.0026(18)
N1 0.040(2) 0.039(2) 0.041(2) 0.0003(17) -0.0045(17) -0.0033(17)
C9 0.033(2) 0.046(3) 0.031(2) -0.002(2) -0.0033(18) 0.002(2)
C11 0.036(2) 0.036(3) 0.042(3) 0.005(2) -0.005(2) -0.001(2)
C12 0.038(2) 0.058(3) 0.029(2) -0.008(2) -0.0030(19) 0.010(2)
C13 0.031(2) 0.040(3) 0.037(2) 0.003(2) 0.0015(19) 0.005(2)
C14 0.042(3) 0.050(3) 0.038(3) 0.004(2) 0.005(2) 0.011(2)
C42 0.032(2) 0.038(3) 0.037(2) -0.001(2) -0.0024(19) 0.006(2)
C16 0.037(3) 0.037(3) 0.039(3) 0.000(2) 0.000(2) 0.007(2)
C18 0.046(3) 0.046(3) 0.050(3) 0.010(2) -0.014(2) -0.003(2)
C19 0.054(3) 0.049(3) 0.049(3) 0.000(2) -0.008(2) -0.005(3)
C21 0.038(3) 0.028(2) 0.048(3) 0.000(2) 0.005(2) -0.001(2)
C22 0.042(3) 0.071(4) 0.059(3) 0.028(3) -0.013(3) -0.015(3)
C23 0.054(3) 0.045(3) 0.046(3) -0.008(2) -0.003(2) 0.014(2)
C24 0.053(3) 0.039(3) 0.057(3) 0.002(2) -0.008(3) 0.004(2)
C25 0.043(3) 0.052(3) 0.041(3) 0.001(2) -0.006(2) 0.006(2)
C26 0.047(3) 0.040(3) 0.066(3) -0.005(2) 0.017(3) -0.010(2)
C27 0.041(3) 0.041(3) 0.044(3) 0.007(2) 0.001(2) 0.003(2)
C33 0.051(3) 0.063(3) 0.044(3) -0.003(2) 0.007(2) -0.007(3)
C28 0.046(3) 0.063(4) 0.081(4) -0.026(3) -0.001(3) -0.015(3)
C32 0.047(3) 0.077(4) 0.051(3) 0.014(3) 0.011(3) -0.007(3)
C29 0.049(3) 0.066(4) 0.057(3) -0.011(3) -0.009(3) -0.006(3)
C38 0.033(2) 0.043(3) 0.034(2) 0.001(2) 0.0030(19) 0.006(2)
C34 0.051(3) 0.039(3) 0.052(3) -0.002(2) 0.000(2) 0.004(2)
C35 0.063(4) 0.042(3) 0.066(4) 0.013(3) 0.002(3) 0.007(3)
C36 0.055(3) 0.052(3) 0.054(3) 0.012(3) -0.006(3) 0.010(3)
C37 0.095(5) 0.078(4) 0.067(4) 0.030(3) -0.019(4) 0.008(4)
C39 0.107(5) 0.056(3) 0.063(4) -0.013(3) 0.008(3) 0.020(3)
C40 0.046(3) 0.038(3) 0.045(3) 0.011(2) 0.007(2) 0.000(2)
C41 0.045(3) 0.055(3) 0.028(2) 0.005(2) 0.002(2) 0.009(2)
Cl1 0.0670(9) 0.0847(10) 0.0317(6) -0.0105(6) 0.0057(6) -0.0165(7)

loop_
_atom_type_symbol
_atom_type_description
_atom_type_scat_dispersion_real
_atom_type_scat_dispersion_imag
_atom_type_scat_source
C C 0.0033 0.0016 'International Tables Vol C Tables 4.2.6.8 and 6.1.1.4'
H H 0.0000 0.0000 'International Tables Vol C Tables 4.2.6.8 and 6.1.1.4'
N N 0.0061 0.0033 'International Tables Vol C Tables 4.2.6.8 and 6.1.1.4'
O O 0.0106 0.0060 'International Tables Vol C Tables 4.2.6.8 and 6.1.1.4'
Dy Dy -0.1892 4.4098 'International Tables Vol C Tables 4.2.6.8 and 6.1.1.4'
Cl Cl 0.1484 0.1585 'International Tables Vol C Tables 4.2.6.8 and 6.1.1.4'

loop_
_geom_angle_atom_site_label_1
_geom_angle_atom_site_label_2
_geom_angle_atom_site_label_3
_geom_angle
O1 Dy1 O2 158.07(11)
O1 Dy1 N1 90.22(11)
O2 Dy1 N1 91.31(11)
O1 Dy1 N5 97.45(12)
O2 Dy1 N5 87.65(11)
N1 Dy1 N5 161.92(12)
O1 Dy1 N2 83.89(11)
O2 Dy1 N2 76.94(11)
N1 Dy1 N2 65.25(11)
N5 Dy1 N2 131.69(11)
O1 Dy1 N4 76.62(11)
O2 Dy1 N4 86.55(11)
N1 Dy1 N4 133.45(11)
N5 Dy1 N4 64.51(11)
N2 Dy1 N4 69.03(11)
O1 Dy1 Cl1 101.52(8)
O2 Dy1 Cl1 100.33(8)
N1 Dy1 Cl1 81.37(9)
N5 Dy1 Cl1 81.06(9)
N2 Dy1 Cl1 146.29(8)
N4 Dy1 Cl1 144.68(8)
C3 N4 C12 108.8(3)
C3 N4 C9 107.7(3)
C12 N4 C9 110.8(3)
C3 N4 Dy1 106.7(2)
C12 N4 Dy1 112.6(2)
C9 N4 Dy1 110.0(2)
C42 O2 Dy1 135.3(3)
N4 C3 C11 111.7(3)
N2 C4 C13 115.2(4)
C40 N2 C41 109.3(3)
C40 N2 C4 107.6(3)
C41 N2 C4 110.6(3)
C40 N2 Dy1 105.6(2)
C41 N2 Dy1 110.8(3)
C4 N2 Dy1 112.7(2)
C16 O1 Dy1 138.9(3)
C33 N5 C11 117.4(4)
C33 N5 Dy1 125.7(3)
C11 N5 Dy1 116.9(3)
C21 N1 C19 117.6(4)
C21 N1 Dy1 117.4(3)
C19 N1 Dy1 125.0(3)
N4 C9 C38 115.2(4)
N5 C11 C18 121.6(4)
N5 C11 C3 116.8(4)
C18 C11 C3 121.5(4)
N4 C12 C41 113.6(4)
C14 C13 C42 120.0(4)
C14 C13 C4 121.0(4)
C42 C13 C4 119.0(4)
C23 C14 C13 121.6(4)
O2 C42 C27 121.0(4)
O2 C42 C13 120.8(4)
C27 C42 C13 118.2(4)
O1 C16 C38 119.9(4)
O1 C16 C34 122.6(4)
C38 C16 C34 117.5(4)
C22 C18 C11 120.2(5)
N1 C19 C29 123.7(5)
N1 C21 C26 122.0(4)
N1 C21 C40 116.3(4)
C26 C21 C40 121.7(4)
C32 C22 C18 118.3(5)
C14 C23 C24 118.1(4)
C14 C23 C39 120.7(5)
C24 C23 C39 121.2(5)
C27 C24 C23 121.2(5)
C36 C25 C38 122.4(5)
C21 C26 C28 118.9(5)
C24 C27 C42 120.9(4)
N5 C33 C32 123.4(5)
C29 C28 C26 118.9(5)
C22 C32 C33 118.9(5)
C28 C29 C19 118.9(5)
C25 C38 C16 119.9(4)
C25 C38 C9 120.5(4)
C16 C38 C9 119.6(4)
C35 C34 C16 120.5(5)
C34 C35 C36 122.6(5)
C25 C36 C35 117.1(5)
C25 C36 C37 121.4(5)
C35 C36 C37 121.5(5)
N2 C40 C21 111.7(3)
C12 C41 N2 114.1(4)

loop_
_geom_bond_atom_site_label_1
_geom_bond_atom_site_label_2
_geom_bond_distance
Dy1 O1 2.156(3)
Dy1 O2 2.166(3)
Dy1 N1 2.568(4)
Dy1 N5 2.589(4)
Dy1 N2 2.601(3)
Dy1 N4 2.606(3)
Dy1 Cl1 2.6580(12)
N4 C3 1.481(5)
N4 C12 1.484(5)
N4 C9 1.494(5)
O2 C42 1.334(5)
C3 C11 1.497(6)
C4 N2 1.496(5)
C4 C13 1.513(6)
N2 C40 1.480(5)
N2 C41 1.492(5)
O1 C16 1.340(5)
N5 C33 1.330(6)
N5 C11 1.355(5)
N1 C21 1.341(5)
N1 C19 1.342(6)
C9 C38 1.496(6)
C11 C18 1.375(6)
C12 C41 1.486(6)
C13 C14 1.386(6)
C13 C42 1.403(6)
C14 C23 1.384(7)
C42 C27 1.392(6)
C16 C38 1.407(6)
C16 C34 1.408(6)
C18 C22 1.372(7)
C19 C29 1.366(7)
C21 C26 1.379(6)
C21 C40 1.504(6)
C22 C32 1.371(7)
C23 C24 1.388(7)
C23 C39 1.509(6)
C24 C27 1.378(6)
C25 C36 1.379(7)
C25 C38 1.400(6)
C26 C28 1.398(7)
C33 C32 1.381(7)
C28 C29 1.355(7)
C34 C35 1.381(7)
C35 C36 1.384(7)
C36 C37 1.509(7)

loop_
_geom_torsion_atom_site_label_1
_geom_torsion_atom_site_label_2
_geom_torsion_atom_site_label_3
_geom_torsion_atom_site_label_4
_geom_torsion
O1 Dy1 N4 C3 -142.9(3)
O2 Dy1 N4 C3 51.3(3)
N1 Dy1 N4 C3 139.8(2)
N5 Dy1 N4 C3 -37.7(3)
N2 Dy1 N4 C3 128.6(3)
Cl1 Dy1 N4 C3 -51.7(3)
O1 Dy1 N4 C12 97.8(3)
O2 Dy1 N4 C12 -68.0(3)
N1 Dy1 N4 C12 20.5(3)
N5 Dy1 N4 C12 -157.0(3)
N2 Dy1 N4 C12 9.3(3)
Cl1 Dy1 N4 C12 -171.0(2)
O1 Dy1 N4 C9 -26.3(3)
O2 Dy1 N4 C9 167.9(3)
N1 Dy1 N4 C9 -103.6(3)
N5 Dy1 N4 C9 78.9(3)
N2 Dy1 N4 C9 -114.8(3)
Cl1 Dy1 N4 C9 64.9(3)
O1 Dy1 O2 C42 -6.6(6)
N1 Dy1 O2 C42 -100.5(4)
N5 Dy1 O2 C42 97.6(4)
N2 Dy1 O2 C42 -36.3(4)
N4 Dy1 O2 C42 33.0(4)
Cl1 Dy1 O2 C42 178.1(4)
C12 N4 C3 C11 174.4(3)
C9 N4 C3 C11 -65.3(4)
Dy1 N4 C3 C11 52.7(4)
C13 C4 N2 C40 176.0(4)
C13 C4 N2 C41 -64.8(5)
C13 C4 N2 Dy1 59.9(4)
O1 Dy1 N2 C40 56.4(3)
O2 Dy1 N2 C40 -134.3(3)
N1 Dy1 N2 C40 -36.7(2)
N5 Dy1 N2 C40 150.9(2)
N4 Dy1 N2 C40 134.3(3)
Cl1 Dy1 N2 C40 -45.3(3)
O1 Dy1 N2 C41 -61.9(3)
O2 Dy1 N2 C41 107.4(3)
N1 Dy1 N2 C41 -154.9(3)
N5 Dy1 N2 C41 32.7(3)
N4 Dy1 N2 C41 16.1(3)
Cl1 Dy1 N2 C41 -163.5(2)
O1 Dy1 N2 C4 173.6(3)
O2 Dy1 N2 C4 -17.2(3)
N1 Dy1 N2 C4 80.5(3)
N5 Dy1 N2 C4 -91.9(3)
N4 Dy1 N2 C4 -108.5(3)
Cl1 Dy1 N2 C4 71.9(3)
O2 Dy1 O1 C16 14.9(6)
N1 Dy1 O1 C16 109.0(4)
N5 Dy1 O1 C16 -87.4(4)
N2 Dy1 O1 C16 43.9(4)
N4 Dy1 O1 C16 -25.9(4)
Cl1 Dy1 O1 C16 -169.8(4)
O1 Dy1 N5 C33 -87.6(4)
O2 Dy1 N5 C33 113.8(4)
N1 Dy1 N5 C33 26.8(6)
N2 Dy1 N5 C33 -176.1(4)
N4 Dy1 N5 C33 -158.9(4)
Cl1 Dy1 N5 C33 12.9(4)
O1 Dy1 N5 C11 93.9(3)
O2 Dy1 N5 C11 -64.7(3)
N1 Dy1 N5 C11 -151.7(4)
N2 Dy1 N5 C11 5.5(4)
N4 Dy1 N5 C11 22.6(3)
Cl1 Dy1 N5 C11 -165.5(3)
O1 Dy1 N1 C21 -63.2(3)
O2 Dy1 N1 C21 94.9(3)
N5 Dy1 N1 C21 -178.7(3)
N2 Dy1 N1 C21 19.9(3)
N4 Dy1 N1 C21 8.4(4)
Cl1 Dy1 N1 C21 -164.9(3)
O1 Dy1 N1 C19 120.5(4)
O2 Dy1 N1 C19 -81.4(4)
N5 Dy1 N1 C19 5.1(6)
N2 Dy1 N1 C19 -156.3(4)
N4 Dy1 N1 C19 -167.9(3)
Cl1 Dy1 N1 C19 18.9(4)
C3 N4 C9 C38 -177.1(3)
C12 N4 C9 C38 -58.2(5)
Dy1 N4 C9 C38 66.9(4)
C33 N5 C11 C18 -2.5(7)
Dy1 N5 C11 C18 176.1(3)
C33 N5 C11 C3 178.6(4)
Dy1 N5 C11 C3 -2.9(5)
N4 C3 C11 N5 -35.0(5)
N4 C3 C11 C18 146.0(4)
C3 N4 C12 C41 -152.9(4)
C9 N4 C12 C41 88.8(4)
Dy1 N4 C12 C41 -34.8(4)
N2 C4 C13 C14 120.0(4)
N2 C4 C13 C42 -63.0(5)
C42 C13 C14 C23 -0.1(7)
C4 C13 C14 C23 176.8(4)
Dy1 O2 C42 C27 -130.3(4)
Dy1 O2 C42 C13 47.9(6)
C14 C13 C42 O2 -175.2(4)
C4 C13 C42 O2 7.8(6)
C14 C13 C42 C27 3.1(6)
C4 C13 C42 C27 -173.8(4)
Dy1 O1 C16 C38 42.1(6)
Dy1 O1 C16 C34 -136.3(4)
N5 C11 C18 C22 2.4(7)
C3 C11 C18 C22 -178.7(4)
C21 N1 C19 C29 1.0(7)
Dy1 N1 C19 C29 177.3(4)
C19 N1 C21 C26 -1.1(7)
Dy1 N1 C21 C26 -177.6(3)
C19 N1 C21 C40 178.1(4)
Dy1 N1 C21 C40 1.5(5)
C11 C18 C22 C32 0.2(7)
C13 C14 C23 C24 -2.5(7)
C13 C14 C23 C39 177.1(5)
C14 C23 C24 C27 2.1(7)
C39 C23 C24 C27 -177.5(5)
N1 C21 C26 C28 0.7(7)
C40 C21 C26 C28 -178.4(4)
C23 C24 C27 C42 0.9(7)
O2 C42 C27 C24 174.8(4)
C13 C42 C27 C24 -3.5(7)
C11 N5 C33 C32 0.0(7)
Dy1 N5 C33 C32 -178.4(4)
C21 C26 C28 C29 -0.3(8)
C18 C22 C32 C33 -2.5(8)
N5 C33 C32 C22 2.5(8)
C26 C28 C29 C19 0.2(8)
N1 C19 C29 C28 -0.6(8)
C36 C25 C38 C16 -0.2(7)
C36 C25 C38 C9 178.7(4)
O1 C16 C38 C25 -176.5(4)
C34 C16 C38 C25 2.0(6)
O1 C16 C38 C9 4.6(6)
C34 C16 C38 C9 -176.9(4)
N4 C9 C38 C25 119.3(4)
N4 C9 C38 C16 -61.8(5)
O1 C16 C34 C35 176.0(4)
C38 C16 C34 C35 -2.5(7)
C16 C34 C35 C36 1.2(8)
C38 C25 C36 C35 -1.2(8)
C38 C25 C36 C37 178.5(5)
C34 C35 C36 C25 0.7(8)
C34 C35 C36 C37 -179.0(5)
C41 N2 C40 C21 172.8(4)
C4 N2 C40 C21 -67.0(4)
Dy1 N2 C40 C21 53.5(4)
N1 C21 C40 N2 -39.1(5)
C26 C21 C40 N2 140.1(4)
N4 C12 C41 N2 52.9(5)
C40 N2 C41 C12 -157.7(4)
C4 N2 C41 C12 84.0(4)
Dy1 N2 C41 C12 -41.7(4)
